data_7158508
loop_
_publ_author_name
'Chen, Jiewen'
'Tian, Jinhong'
'Wen, Kangmei'
'Gao, Qiwen'
'Shi, Jie'
'Yao, Xingang'
'Wu, Ting'
'Tang, Xiaodong'

_publ_section_title
;
 A new method for C(sp<sup>2</sup>)-H sulfonylmethylation with glyoxylic
 acid and sodium sulfinates.
;
_journal_issue 8
_journal_name_full 'Organic &amp; biomolecular chemistry'
_journal_page_first 1652
_journal_page_last 1655
_journal_paper_doi 10.1039/d2ob00029f
_journal_volume 20
_journal_year 2022
_chemical_formula_moiety 'C14 H17 N3 O2 S'
_chemical_formula_sum 'C14 H17 N3 O2 S'
_chemical_formula_weight 291.36
_space_group_crystal_system monoclinic
_space_group_IT_number 14
_space_group_name_Hall '-P 2ybc'
_space_group_name_H-M_alt 'P 1 21/c 1'
_atom_sites_solution_hydrogens mixed
_atom_sites_solution_primary dual
_audit_creation_date 2021-10-16
_audit_creation_method
;
Olex2 1.3-alpha
(compiled 2020.09.11 svn.r3730fd0d for OlexSys, GUI svn.r6159)
;
_audit_update_record
;
2021-10-20 deposited with the CCDC.	2022-02-02 downloaded from the CCDC.
;
_cell_angle_alpha 90
_cell_angle_beta 116.517(9)
_cell_angle_gamma 90
_cell_formula_units_Z 4
_cell_length_a 10.1981(7)
_cell_length_b 13.4643(5)
_cell_length_c 11.1726(8)
_cell_measurement_reflns_used 3925
_cell_measurement_temperature 179.99(10)
_cell_measurement_theta_max 29.3590
_cell_measurement_theta_min 2.2370
_cell_volume 1372.73(18)
_computing_cell_refinement 'CrysAlisPro 1.171.38.43f (Rigaku OD, 2015)'
_computing_data_collection 'CrysAlisPro 1.171.38.43f (Rigaku OD, 2015)'
_computing_data_reduction 'CrysAlisPro 1.171.38.43f (Rigaku OD, 2015)'
_computing_molecular_graphics 'Olex2 1.3-alpha (Dolomanov et al., 2009)'
_computing_publication_material 'Olex2 1.3-alpha (Dolomanov et al., 2009)'
_computing_structure_refinement 'SHELXL 2018/3 (Sheldrick, 2015)'
_computing_structure_solution 'SHELXT  (Sheldrick, 2015)'
_diffrn_ambient_environment N~2~
_diffrn_ambient_temperature 179.99(10)
_diffrn_detector 'CCD plate'
_diffrn_detector_area_resol_mean 5.2684
_diffrn_detector_type AtlasS2
_diffrn_measured_fraction_theta_full 0.994
_diffrn_measured_fraction_theta_max 0.994
_diffrn_measurement_details
;
List of Runs (angles in degrees, time in seconds):

  # Type    Start    End  Width  t~exp~   \w     \q     \k     \f   Frames
#--------------------------------------------------------------------------
  1  \w    -15.00  19.00   1.00    2.00    --   12.21  77.00 -90.00   34
  2  \w     62.00  88.00   1.00    2.00    --   12.21  77.00 -90.00   26
  3  \w    -20.00   7.00   1.00    2.00    --   12.21 -99.00-180.00   27
  4  \w     34.00  99.00   1.00    2.00    --   12.21-178.00 150.00   65
  5  \w     63.00  88.00   1.00    2.00    --   12.05  77.00-180.00   25
  6  \w     18.00  64.00   1.00    2.00    --   12.05  77.00 -90.00   46
;
_diffrn_measurement_device 'four-circle diffractometer'
_diffrn_measurement_device_type 'SuperNova, Dual, Cu at zero, AtlasS2'
_diffrn_measurement_method '\w scans'
_diffrn_orient_matrix_type 'CrysAlisPro convention (1999,Acta A55,543-557)'
_diffrn_orient_matrix_UB_11 0.0236761000
_diffrn_orient_matrix_UB_12 0.0501821000
_diffrn_orient_matrix_UB_13 0.0090368000
_diffrn_orient_matrix_UB_21 -0.0707032000
_diffrn_orient_matrix_UB_22 0.0154823000
_diffrn_orient_matrix_UB_23 -0.0100517000
_diffrn_orient_matrix_UB_31 0.0220521000
_diffrn_orient_matrix_UB_32 -0.0042487000
_diffrn_orient_matrix_UB_33 0.0696017000
_diffrn_radiation_monochromator mirror
_diffrn_radiation_probe x-ray
_diffrn_radiation_type 'Mo K\a'
_diffrn_radiation_wavelength 0.71073
_diffrn_reflns_av_R_equivalents 0.0533
_diffrn_reflns_av_unetI/netI 0.0559
_diffrn_reflns_Laue_measured_fraction_full 0.994
_diffrn_reflns_Laue_measured_fraction_max 0.994
_diffrn_reflns_limit_h_max 9
_diffrn_reflns_limit_h_min -12
_diffrn_reflns_limit_k_max 16
_diffrn_reflns_limit_k_min -15
_diffrn_reflns_limit_l_max 13
_diffrn_reflns_limit_l_min -13
_diffrn_reflns_number 6093
_diffrn_reflns_point_group_measured_fraction_full 0.994
_diffrn_reflns_point_group_measured_fraction_max 0.994
_diffrn_reflns_theta_full 24.999
_diffrn_reflns_theta_max 24.999
_diffrn_reflns_theta_min 2.232
_diffrn_source 'micro-focus sealed X-ray tube'
_diffrn_source_type 'SuperNova (Mo) X-ray Source'
_exptl_absorpt_coefficient_mu 0.241
_exptl_absorpt_correction_T_max 1.00000
_exptl_absorpt_correction_T_min 0.63668
_exptl_absorpt_correction_type multi-scan
_exptl_absorpt_process_details
;
CrysAlisPro 1.171.38.43f (Rigaku Oxford Diffraction, 2015)
Empirical absorption correction using spherical harmonics,
 implemented in SCALE3 ABSPACK scaling algorithm.
;
_exptl_crystal_colour colourless
_exptl_crystal_colour_primary colourless
_exptl_crystal_density_diffrn 1.410
_exptl_crystal_description block
_exptl_crystal_F_000 616
_exptl_crystal_size_max 0.14
_exptl_crystal_size_mid 0.13
_exptl_crystal_size_min 0.12
_refine_diff_density_max 0.311
_refine_diff_density_min -0.331
_refine_diff_density_rms 0.074
_refine_ls_extinction_coef 0.028(3)
_refine_ls_extinction_expression Fc^*^=kFc[1+0.001xFc^2^\l^3^/sin(2\q)]^-1/4^
_refine_ls_extinction_method 'SHELXL-2018/3 (Sheldrick 2018)'
_refine_ls_goodness_of_fit_ref 1.068
_refine_ls_hydrogen_treatment constr
_refine_ls_matrix_type full
_refine_ls_number_parameters 184
_refine_ls_number_reflns 2396
_refine_ls_number_restraints 0
_refine_ls_restrained_S_all 1.068
_refine_ls_R_factor_all 0.0556
_refine_ls_R_factor_gt 0.0477
_refine_ls_shift/su_max 0.000
_refine_ls_shift/su_mean 0.000
_refine_ls_structure_factor_coef Fsqd
_refine_ls_weighting_details 'w=1/[\s^2^(Fo^2^)+(0.0713P)^2^+0.4678P] where P=(Fo^2^+2Fc^2^)/3'
_refine_ls_weighting_scheme calc
_refine_ls_wR_factor_gt 0.1263
_refine_ls_wR_factor_ref 0.1336
_reflns_Friedel_coverage 0.000
_reflns_number_gt 2055
_reflns_number_total 2396
_reflns_threshold_expression 'I > 2\s(I)'
_cod_data_source_file d2ob00029f2.cif
_cod_data_source_block ctw-1
_cod_depositor_comments 'Adding full bibliography for 7158508.cif.'
_cod_original_cell_volume 1372.74(17)
_cod_database_code 7158508
_shelx_shelxl_version_number 2018/3
_shelx_space_group_comment
;
The symmetry employed for this shelxl refinement is uniquely defined
by the following loop, which should always be used as a source of
symmetry information in preference to the above space-group names.
They are only intended as comments.
;
_shelx_estimated_absorpt_t_max 0.972
_shelx_estimated_absorpt_t_min 0.967
_reflns_odcompleteness_completeness 99.22
_reflns_odcompleteness_iscentric 1
_reflns_odcompleteness_theta 26.32
_olex2_refinement_description
;
1. Fixed Uiso
 At 1.2 times of:
  All C(H) groups, All C(H,H) groups, All N(H,H) groups
 At 1.5 times of:
  All C(H,H,H) groups
2.a Rotating group:
 N3(H3A,H3B)
2.b Ternary CH refined with riding coordinates:
 C12(H12)
2.c Secondary CH2 refined with riding coordinates:
 C11(H11A,H11B), C13(H13A,H13B), C14(H14A,H14B)
2.d Aromatic/amide H refined with riding coordinates:
 C2(H2), C3(H3), C4(H4), C5(H5), C6(H6)
2.e Idealised Me refined as rotating group:
 C10(H10A,H10B,H10C)
;
_olex2_date_sample_data_collection 2021-10-15
_olex2_submission_special_instructions 'No special instructions were received'
_oxdiff_exptl_absorpt_empirical_details
;
Empirical correction (ABSPACK) includes:
- Absorption correction using spherical harmonics
- Frame scaling
;
_oxdiff_exptl_absorpt_empirical_full_max 5.420
_oxdiff_exptl_absorpt_empirical_full_min 0.636

loop_
_space_group_symop_operation_xyz
'x, y, z'
'-x, y+1/2, -z+1/2'
'-x, -y, -z'
'x, -y-1/2, z-1/2'

loop_
_atom_site_label
_atom_site_type_symbol
_atom_site_fract_x
_atom_site_fract_y
_atom_site_fract_z
_atom_site_U_iso_or_equiv
_atom_site_adp_type
_atom_site_occupancy
_atom_site_site_symmetry_order
_atom_site_calc_flag
_atom_site_refinement_flags_posn
_atom_site_refinement_flags_adp
_atom_site_refinement_flags_occupancy
_atom_site_disorder_assembly
_atom_site_disorder_group
S1 S 0.43602(6) 0.22751(4) 0.87636(5) 0.0220(2) Uani 1 1 d . . . . .
O1 O 0.45105(19) 0.24578(12) 0.75575(16) 0.0304(5) Uani 1 1 d . . . . .
O2 O 0.52791(18) 0.15249(12) 0.96732(16) 0.0317(5) Uani 1 1 d . . . . .
N1 N 0.2432(2) 0.54123(14) 0.74778(19) 0.0253(5) Uani 1 1 d . . . . .
N2 N 0.1711(2) 0.53011(14) 0.82639(19) 0.0263(5) Uani 1 1 d . . . . .
N3 N 0.4535(2) 0.47871(15) 0.7275(2) 0.0285(5) Uani 1 1 d . . . . .
H3A H 0.466166 0.419282 0.706274 0.034 Uiso 1 1 d R U . . .
H3B H 0.417919 0.515194 0.656837 0.034 Uiso 1 1 d R U . . .
C1 C 0.1968(3) 0.61689(16) 0.6476(2) 0.0239(5) Uani 1 1 d . . . . .
C2 C 0.2154(3) 0.71558(17) 0.6860(3) 0.0294(6) Uani 1 1 d . . . . .
H2 H 0.258769 0.732923 0.776033 0.035 Uiso 1 1 calc R U . . .
C3 C 0.1684(3) 0.78774(18) 0.5881(3) 0.0362(7) Uani 1 1 d . . . . .
H3 H 0.179623 0.854373 0.612617 0.043 Uiso 1 1 calc R U . . .
C4 C 0.1051(3) 0.7626(2) 0.4549(3) 0.0373(7) Uani 1 1 d . . . . .
H4 H 0.074396 0.811975 0.389821 0.045 Uiso 1 1 calc R U . . .
C5 C 0.0875(3) 0.6639(2) 0.4181(3) 0.0362(6) Uani 1 1 d . . . . .
H5 H 0.044668 0.646749 0.328007 0.043 Uiso 1 1 calc R U . . .
C6 C 0.1330(3) 0.59050(18) 0.5143(2) 0.0288(6) Uani 1 1 d . . . . .
H6 H 0.120915 0.523917 0.489542 0.035 Uiso 1 1 calc R U . . .
C7 C 0.3566(2) 0.47679(16) 0.7829(2) 0.0218(5) Uani 1 1 d . . . . .
C8 C 0.3581(2) 0.42042(16) 0.8870(2) 0.0211(5) Uani 1 1 d . . . . .
C9 C 0.2413(2) 0.45633(16) 0.9088(2) 0.0222(5) Uani 1 1 d . . . . .
C10 C 0.1959(3) 0.42412(18) 1.0126(2) 0.0314(6) Uani 1 1 d . . . . .
H10A H 0.117952 0.465998 1.008867 0.047 Uiso 1 1 calc R U . . .
H10B H 0.277892 0.429140 1.099545 0.047 Uiso 1 1 calc R U . . .
H10C H 0.162649 0.356519 0.996285 0.047 Uiso 1 1 calc R U . . .
C11 C 0.4668(3) 0.34262(16) 0.9643(2) 0.0229(5) Uani 1 1 d . . . . .
H11A H 0.462508 0.331541 1.048294 0.028 Uiso 1 1 calc R U . . .
H11B H 0.564442 0.366315 0.984979 0.028 Uiso 1 1 calc R U . . .
C12 C 0.2529(3) 0.19733(17) 0.8287(2) 0.0255(6) Uani 1 1 d . . . . .
H12 H 0.179862 0.234929 0.753293 0.031 Uiso 1 1 calc R U . . .
C13 C 0.2071(3) 0.16367(18) 0.9328(3) 0.0325(6) Uani 1 1 d . . . . .
H13A H 0.281540 0.161391 1.025023 0.039 Uiso 1 1 calc R U . . .
H13B H 0.110166 0.182389 0.920882 0.039 Uiso 1 1 calc R U . . .
C14 C 0.2170(3) 0.09012(18) 0.8383(2) 0.0318(6) Uani 1 1 d . . . . .
H14A H 0.126187 0.064109 0.768859 0.038 Uiso 1 1 calc R U . . .
H14B H 0.297568 0.043111 0.873005 0.038 Uiso 1 1 calc R U . . .

loop_
_atom_site_aniso_label
_atom_site_aniso_U_11
_atom_site_aniso_U_22
_atom_site_aniso_U_33
_atom_site_aniso_U_23
_atom_site_aniso_U_13
_atom_site_aniso_U_12
S1 0.0225(4) 0.0194(4) 0.0232(4) 0.0015(2) 0.0095(3) 0.0017(2)
O1 0.0369(11) 0.0316(9) 0.0287(9) -0.0018(7) 0.0199(8) 0.0000(7)
O2 0.0268(10) 0.0256(9) 0.0364(10) 0.0052(7) 0.0086(7) 0.0058(7)
N1 0.0298(12) 0.0207(10) 0.0279(11) 0.0061(8) 0.0151(9) 0.0051(8)
N2 0.0324(12) 0.0226(10) 0.0296(11) 0.0028(9) 0.0189(9) 0.0030(9)
N3 0.0300(12) 0.0264(11) 0.0332(11) 0.0065(9) 0.0178(9) 0.0050(9)
C1 0.0239(13) 0.0216(11) 0.0274(13) 0.0061(10) 0.0126(10) 0.0036(9)
C2 0.0278(14) 0.0252(12) 0.0307(13) 0.0011(10) 0.0089(11) 0.0007(10)
C3 0.0324(16) 0.0210(12) 0.0521(17) 0.0080(12) 0.0161(13) 0.0025(10)
C4 0.0311(16) 0.0373(15) 0.0424(16) 0.0222(12) 0.0153(12) 0.0060(11)
C5 0.0328(15) 0.0461(16) 0.0273(13) 0.0078(12) 0.0112(11) 0.0054(12)
C6 0.0328(15) 0.0254(12) 0.0303(13) 0.0009(10) 0.0160(11) 0.0029(10)
C7 0.0222(13) 0.0187(11) 0.0228(11) -0.0007(9) 0.0084(9) -0.0003(9)
C8 0.0208(12) 0.0201(11) 0.0210(11) -0.0011(9) 0.0080(9) -0.0016(9)
C9 0.0240(13) 0.0194(11) 0.0233(12) -0.0012(9) 0.0105(10) -0.0010(9)
C10 0.0388(16) 0.0294(13) 0.0340(14) 0.0035(11) 0.0235(12) 0.0052(11)
C11 0.0229(13) 0.0230(12) 0.0201(11) 0.0001(9) 0.0071(9) -0.0009(9)
C12 0.0228(13) 0.0260(12) 0.0237(12) 0.0031(10) 0.0068(10) -0.0002(10)
C13 0.0331(15) 0.0340(14) 0.0335(14) -0.0003(11) 0.0175(11) -0.0044(11)
C14 0.0326(15) 0.0279(13) 0.0350(14) -0.0033(11) 0.0151(11) -0.0080(11)

loop_
_atom_type_symbol
_atom_type_description
_atom_type_scat_dispersion_real
_atom_type_scat_dispersion_imag
_atom_type_scat_source
C C 0.0033 0.0016 'International Tables Vol C Tables 4.2.6.8 and 6.1.1.4'
H H 0.0000 0.0000 'International Tables Vol C Tables 4.2.6.8 and 6.1.1.4'
N N 0.0061 0.0033 'International Tables Vol C Tables 4.2.6.8 and 6.1.1.4'
O O 0.0106 0.0060 'International Tables Vol C Tables 4.2.6.8 and 6.1.1.4'
S S 0.1246 0.1234 'International Tables Vol C Tables 4.2.6.8 and 6.1.1.4'

loop_
_geom_angle_atom_site_label_1
_geom_angle_atom_site_label_2
_geom_angle_atom_site_label_3
_geom_angle
_geom_angle_site_symmetry_1
_geom_angle_site_symmetry_3
_geom_angle_publ_flag
O1 S1 C11 107.45(10) . . ?
O1 S1 C12 107.44(11) . . ?
O2 S1 O1 118.07(11) . . ?
O2 S1 C11 108.69(10) . . ?
O2 S1 C12 108.78(11) . . ?
C12 S1 C11 105.74(11) . . ?
N2 N1 C1 119.41(18) . . ?
C7 N1 N2 111.94(18) . . ?
C7 N1 C1 128.6(2) . . ?
C9 N2 N1 104.34(18) . . ?
H3A N3 H3B 109.3 . . ?
C7 N3 H3A 109.4 . . ?
C7 N3 H3B 109.2 . . ?
C2 C1 N1 119.4(2) . . ?
C6 C1 N1 119.6(2) . . ?
C6 C1 C2 121.0(2) . . ?
C1 C2 H2 120.7 . . ?
C3 C2 C1 118.7(2) . . ?
C3 C2 H2 120.7 . . ?
C2 C3 H3 119.5 . . ?
C4 C3 C2 121.0(2) . . ?
C4 C3 H3 119.5 . . ?
C3 C4 H4 120.1 . . ?
C3 C4 C5 119.7(2) . . ?
C5 C4 H4 120.1 . . ?
C4 C5 H5 119.8 . . ?
C6 C5 C4 120.3(2) . . ?
C6 C5 H5 119.8 . . ?
C1 C6 H6 120.4 . . ?
C5 C6 C1 119.3(2) . . ?
C5 C6 H6 120.4 . . ?
N1 C7 N3 123.2(2) . . ?
N1 C7 C8 106.4(2) . . ?
N3 C7 C8 130.2(2) . . ?
C7 C8 C9 105.4(2) . . ?
C7 C8 C11 126.9(2) . . ?
C9 C8 C11 127.7(2) . . ?
N2 C9 C8 111.9(2) . . ?
N2 C9 C10 119.9(2) . . ?
C8 C9 C10 128.1(2) . . ?
C9 C10 H10A 109.5 . . ?
C9 C10 H10B 109.5 . . ?
C9 C10 H10C 109.5 . . ?
H10A C10 H10B 109.5 . . ?
H10A C10 H10C 109.5 . . ?
H10B C10 H10C 109.5 . . ?
S1 C11 H11A 109.0 . . ?
S1 C11 H11B 109.0 . . ?
C8 C11 S1 112.86(15) . . ?
C8 C11 H11A 109.0 . . ?
C8 C11 H11B 109.0 . . ?
H11A C11 H11B 107.8 . . ?
S1 C12 H12 116.2 . . ?
C13 C12 S1 119.57(17) . . ?
C13 C12 H12 116.2 . . ?
C13 C12 C14 59.11(16) . . ?
C14 C12 S1 117.54(18) . . ?
C14 C12 H12 116.2 . . ?
C12 C13 H13A 117.7 . . ?
C12 C13 H13B 117.7 . . ?
H13A C13 H13B 114.8 . . ?
C14 C13 C12 60.48(16) . . ?
C14 C13 H13A 117.7 . . ?
C14 C13 H13B 117.7 . . ?
C12 C14 H14A 117.7 . . ?
C12 C14 H14B 117.7 . . ?
C13 C14 C12 60.41(16) . . ?
C13 C14 H14A 117.7 . . ?
C13 C14 H14B 117.7 . . ?
H14A C14 H14B 114.9 . . ?

loop_
_geom_bond_atom_site_label_1
_geom_bond_atom_site_label_2
_geom_bond_distance
_geom_bond_site_symmetry_2
_geom_bond_publ_flag
S1 O1 1.4437(17) . ?
S1 O2 1.4425(16) . ?
S1 C11 1.786(2) . ?
S1 C12 1.746(2) . ?
N1 N2 1.382(3) . ?
N1 C1 1.429(3) . ?
N1 C7 1.356(3) . ?
N2 C9 1.326(3) . ?
N3 H3A 0.8606 . ?
N3 H3B 0.8609 . ?
N3 C7 1.380(3) . ?
C1 C2 1.383(3) . ?
C1 C6 1.379(3) . ?
C2 H2 0.9300 . ?
C2 C3 1.379(3) . ?
C3 H3 0.9300 . ?
C3 C4 1.374(4) . ?
C4 H4 0.9300 . ?
C4 C5 1.379(4) . ?
C5 H5 0.9300 . ?
C5 C6 1.379(3) . ?
C6 H6 0.9300 . ?
C7 C8 1.383(3) . ?
C8 C9 1.404(3) . ?
C8 C11 1.489(3) . ?
C9 C10 1.492(3) . ?
C10 H10A 0.9600 . ?
C10 H10B 0.9600 . ?
C10 H10C 0.9600 . ?
C11 H11A 0.9700 . ?
C11 H11B 0.9700 . ?
C12 H12 0.9800 . ?
C12 C13 1.504(3) . ?
C12 C14 1.505(3) . ?
C13 H13A 0.9700 . ?
C13 H13B 0.9700 . ?
C13 C14 1.484(4) . ?
C14 H14A 0.9700 . ?
C14 H14B 0.9700 . ?

loop_
_geom_torsion_atom_site_label_1
_geom_torsion_atom_site_label_2
_geom_torsion_atom_site_label_3
_geom_torsion_atom_site_label_4
_geom_torsion
_geom_torsion_site_symmetry_1
_geom_torsion_site_symmetry_2
_geom_torsion_site_symmetry_3
_geom_torsion_site_symmetry_4
_geom_torsion_publ_flag
S1 C12 C13 C14 -106.3(2) . . . . ?
S1 C12 C14 C13 109.7(2) . . . . ?
O1 S1 C11 C8 61.75(19) . . . . ?
O1 S1 C12 C13 173.49(18) . . . . ?
O1 S1 C12 C14 105.19(19) . . . . ?
O2 S1 C11 C8 -169.42(16) . . . . ?
O2 S1 C12 C13 44.6(2) . . . . ?
O2 S1 C12 C14 -23.7(2) . . . . ?
N1 N2 C9 C8 0.9(2) . . . . ?
N1 N2 C9 C10 178.5(2) . . . . ?
N1 C1 C2 C3 -179.2(2) . . . . ?
N1 C1 C6 C5 179.5(2) . . . . ?
N1 C7 C8 C9 -0.2(2) . . . . ?
N1 C7 C8 C11 -176.8(2) . . . . ?
N2 N1 C1 C2 67.1(3) . . . . ?
N2 N1 C1 C6 -112.3(2) . . . . ?
N2 N1 C7 N3 -174.2(2) . . . . ?
N2 N1 C7 C8 0.8(2) . . . . ?
N3 C7 C8 C9 174.3(2) . . . . ?
N3 C7 C8 C11 -2.3(4) . . . . ?
C1 N1 N2 C9 -178.96(19) . . . . ?
C1 N1 C7 N3 3.5(4) . . . . ?
C1 N1 C7 C8 178.5(2) . . . . ?
C1 C2 C3 C4 -0.5(4) . . . . ?
C2 C1 C6 C5 0.1(4) . . . . ?
C2 C3 C4 C5 0.4(4) . . . . ?
C3 C4 C5 C6 0.0(4) . . . . ?
C4 C5 C6 C1 -0.2(4) . . . . ?
C6 C1 C2 C3 0.2(4) . . . . ?
C7 N1 N2 C9 -1.0(2) . . . . ?
C7 N1 C1 C2 -110.4(3) . . . . ?
C7 N1 C1 C6 70.1(3) . . . . ?
C7 C8 C9 N2 -0.5(3) . . . . ?
C7 C8 C9 C10 -177.9(2) . . . . ?
C7 C8 C11 S1 -78.0(3) . . . . ?
C9 C8 C11 S1 106.1(2) . . . . ?
C11 S1 C12 C13 -72.0(2) . . . . ?
C11 S1 C12 C14 -140.29(18) . . . . ?
C11 C8 C9 N2 176.1(2) . . . . ?
C11 C8 C9 C10 -1.3(4) . . . . ?
C12 S1 C11 C8 -52.77(19) . . . . ?
